data_4341783
loop_
_publ_author_name
'Victor, Eric'
'Kim, Sunghee'
'Lippard, Stephen J.'

_publ_section_title
;
 Synthesis of Bis(imidazole) Metal Complexes and Their Use in Rapid NO
 Detection and Quantification Devices.
;
_journal_name_full 'Inorganic chemistry'
_journal_page_first 141124151214003
_journal_paper_doi 10.1021/ic501765g
_journal_year 2014
_chemical_formula_sum 'C16.5 H19 Cl3 Fe N4 O'
_chemical_formula_weight 451.56
_chemical_name_systematic
;

 ?

;
_space_group_IT_number 14
_symmetry_cell_setting monoclinic
_symmetry_space_group_name_Hall '-P 2yn'
_symmetry_space_group_name_H-M 'P 1 21/n 1'
_atom_sites_solution_hydrogens geom
_atom_sites_solution_primary direct
_atom_sites_solution_secondary difmap
_audit_creation_method SHELXL-97
_cell_angle_alpha 90.00
_cell_angle_beta 93.9280(10)
_cell_angle_gamma 90.00
_cell_formula_units_Z 16
_cell_length_a 16.4602(8)
_cell_length_b 18.1395(9)
_cell_length_c 25.8784(13)
_cell_measurement_reflns_used 9619
_cell_measurement_temperature 100(2)
_cell_measurement_theta_max 30.36
_cell_measurement_theta_min 2.24
_cell_volume 7708.6(7)
_computing_cell_refinement 'Bruker SMART'
_computing_data_collection 'Bruker SMART'
_computing_data_reduction 'Bruker SAINT'
_computing_molecular_graphics 'Bruker SHELXTL'
_computing_publication_material 'Bruker SHELXTL'
_computing_structure_refinement 'SHELXL-97 (Sheldrick, 1997)'
_computing_structure_solution 'SHELXS-97 (Sheldrick, 1990)'
_diffrn_ambient_temperature 100(2)
_diffrn_measured_fraction_theta_full 0.992
_diffrn_measured_fraction_theta_max 0.992
_diffrn_measurement_device_type 'CCD area detector'
_diffrn_measurement_method 'phi and omega scans'
_diffrn_radiation_monochromator graphite
_diffrn_radiation_source 'fine-focus sealed tube'
_diffrn_radiation_type MoK\a
_diffrn_radiation_wavelength 0.71073
_diffrn_reflns_av_R_equivalents 0.0335
_diffrn_reflns_av_sigmaI/netI 0.0220
_diffrn_reflns_limit_h_max 23
_diffrn_reflns_limit_h_min -23
_diffrn_reflns_limit_k_max 26
_diffrn_reflns_limit_k_min -26
_diffrn_reflns_limit_l_max 37
_diffrn_reflns_limit_l_min -36
_diffrn_reflns_number 180470
_diffrn_reflns_theta_full 30.79
_diffrn_reflns_theta_max 30.79
_diffrn_reflns_theta_min 1.37
_exptl_absorpt_coefficient_mu 1.211
_exptl_absorpt_correction_T_max 0.7461
_exptl_absorpt_correction_T_min 0.6556
_exptl_absorpt_correction_type multi-scan
_exptl_absorpt_process_details 'Blessing 1995'
_exptl_crystal_colour colourless
_exptl_crystal_density_diffrn 1.556
_exptl_crystal_density_meas ?
_exptl_crystal_density_method 'not measured'
_exptl_crystal_description needle
_exptl_crystal_F_000 3696
_exptl_crystal_size_max 0.40
_exptl_crystal_size_mid 0.38
_exptl_crystal_size_min 0.22
_refine_diff_density_max 0.760
_refine_diff_density_min -0.890
_refine_diff_density_rms 0.071
_refine_ls_extinction_method none
_refine_ls_goodness_of_fit_ref 1.457
_refine_ls_hydrogen_treatment constr
_refine_ls_matrix_type full
_refine_ls_number_parameters 931
_refine_ls_number_reflns 23955
_refine_ls_number_restraints 0
_refine_ls_restrained_S_all 1.457
_refine_ls_R_factor_all 0.0385
_refine_ls_R_factor_gt 0.0285
_refine_ls_shift/su_max 0.006
_refine_ls_shift/su_mean 0.000
_refine_ls_structure_factor_coef Fsqd
_refine_ls_weighting_details 'calc w=1/[\s^2^(Fo^2^)+(0.0312P)^2^+0.0000P] where P=(Fo^2^+2Fc^2^)/3'
_refine_ls_weighting_scheme calc
_refine_ls_wR_factor_gt 0.0736
_refine_ls_wR_factor_ref 0.0779
_reflns_number_gt 20245
_reflns_number_total 23955
_reflns_threshold_expression >2sigma(I)
_cod_data_source_file ic501765g_si_002.cif
_cod_data_source_block 1*[Fe2(BIPhMe)2(u-Cl)2Cl2]
_cod_depositor_comments
;
The following automatic conversions were performed:

'_symmetry_cell_setting' value 'Monoclinic' changed to 'monoclinic'
according to
/home/saulius/struct/COD-crude-data--automatic-downloads/rss-feeds/ACS/lib/dictionaries/cif_core.dic
dictionary named 'cif_core.dic' version 2.4.2 from 2011-04-26.

Automatic conversion script
Id: cif_fix_values 2935 2014-11-11 08:27:57Z andrius 

The following automatic conversions were performed:

'_exptl_crystal_density_meas' value 'not measured' was changed to '?'
- the value is perceived as not measured.

Automatic conversion script
Id: cif_fix_values 3008 2015-01-20 13:52:24Z robertas 
;
_cod_original_sg_symbol_H-M P2(1)/n
_cod_original_formula_sum 'C16.50 H19 Cl3 Fe N4 O'
_cod_database_code 4341783

loop_
_symmetry_equiv_pos_as_xyz
'x, y, z'
'-x+1/2, y+1/2, -z+1/2'
'-x, -y, -z'
'x-1/2, -y-1/2, z-1/2'

loop_
_atom_site_label
_atom_site_type_symbol
_atom_site_fract_x
_atom_site_fract_y
_atom_site_fract_z
_atom_site_U_iso_or_equiv
_atom_site_adp_type
_atom_site_occupancy
_atom_site_symmetry_multiplicity
_atom_site_calc_flag
_atom_site_refinement_flags
Fe1 Fe 0.200114(11) 0.648338(9) 0.559026(7) 0.01107(4) Uani 1 1 d .
Cl1 Cl 0.254519(19) 0.587860(16) 0.631463(12) 0.01562(6) Uani 1 1 d .
N1 N 0.16971(6) 0.75913(6) 0.57278(4) 0.0137(2) Uani 1 1 d .
C1 C 0.03029(7) 0.74608(7) 0.61170(5) 0.0123(2) Uani 1 1 d .
C2 C 0.22322(8) 0.81761(7) 0.56916(6) 0.0189(3) Uani 1 1 d .
H2 H 0.2734 0.8157 0.5531 0.023 Uiso 1 1 calc R
C3 C 0.19287(8) 0.87780(7) 0.59201(6) 0.0191(3) Uani 1 1 d .
H3 H 0.2175 0.9251 0.5950 0.023 Uiso 1 1 calc R
N4 N 0.11965(7) 0.85726(6) 0.61009(4) 0.0146(2) Uani 1 1 d .
C4 C 0.06997(9) 0.90674(7) 0.63979(6) 0.0227(3) Uani 1 1 d .
H4A H 0.0141 0.9076 0.6241 0.034 Uiso 1 1 calc R
H4B H 0.0929 0.9566 0.6396 0.034 Uiso 1 1 calc R
H4C H 0.0697 0.8891 0.6756 0.034 Uiso 1 1 calc R
C5 C 0.10757(7) 0.78519(6) 0.59753(5) 0.0121(2) Uani 1 1 d .
N6 N 0.07286(6) 0.62940(6) 0.56505(4) 0.0139(2) Uani 1 1 d .
C7 C 0.03388(8) 0.56393(7) 0.55179(5) 0.0171(3) Uani 1 1 d .
H7 H 0.0575 0.5237 0.5347 0.021 Uiso 1 1 calc R
C8 C -0.04322(8) 0.56603(7) 0.56693(5) 0.0187(3) Uani 1 1 d .
H8 H -0.0830 0.5282 0.5624 0.022 Uiso 1 1 calc R
N9 N -0.05287(7) 0.63343(6) 0.59010(4) 0.0162(2) Uani 1 1 d .
C9 C -0.12844(8) 0.65697(8) 0.61225(6) 0.0239(3) Uani 1 1 d .
H9A H -0.1158 0.6767 0.6471 0.036 Uiso 1 1 calc R
H9B H -0.1651 0.6147 0.6141 0.036 Uiso 1 1 calc R
H9C H -0.1548 0.6952 0.5903 0.036 Uiso 1 1 calc R
C10 C 0.01894(7) 0.67035(7) 0.58793(5) 0.0125(2) Uani 1 1 d .
C11 C 0.03294(7) 0.73912(6) 0.67074(5) 0.0124(2) Uani 1 1 d .
C12 C 0.09633(8) 0.69831(7) 0.69508(5) 0.0155(2) Uani 1 1 d .
H12 H 0.1350 0.6748 0.6750 0.019 Uiso 1 1 calc R
C13 C 0.10284(8) 0.69200(7) 0.74852(5) 0.0182(3) Uani 1 1 d .
H13 H 0.1463 0.6646 0.7651 0.022 Uiso 1 1 calc R
C14 C 0.04598(8) 0.72571(7) 0.77779(5) 0.0186(3) Uani 1 1 d .
H14 H 0.0505 0.7212 0.8144 0.022 Uiso 1 1 calc R
C15 C -0.01736(8) 0.76596(7) 0.75374(5) 0.0190(3) Uani 1 1 d .
H15 H -0.0563 0.7888 0.7739 0.023 Uiso 1 1 calc R
C16 C -0.02417(8) 0.77301(7) 0.69996(5) 0.0160(3) Uani 1 1 d .
H16 H -0.0675 0.8007 0.6834 0.019 Uiso 1 1 calc R
O17 O -0.03783(5) 0.79104(5) 0.59614(3) 0.01504(18) Uani 1 1 d .
C17 C -0.04769(8) 0.80556(8) 0.54173(5) 0.0202(3) Uani 1 1 d .
H17A H 0.0030 0.8259 0.5300 0.030 Uiso 1 1 calc R
H17B H -0.0919 0.8412 0.5348 0.030 Uiso 1 1 calc R
H17C H -0.0610 0.7596 0.5231 0.030 Uiso 1 1 calc R
Cl2 Cl 0.327701(19) 0.689155(16) 0.518597(13) 0.01658(6) Uani 1 1 d .
Cl3 Cl 0.196848(18) 0.562909(16) 0.486562(12) 0.01372(6) Uani 1 1 d .
Fe2 Fe 0.316675(11) 0.609012(9) 0.442146(7) 0.01121(4) Uani 1 1 d .
Cl4 Cl 0.249706(19) 0.661000(16) 0.369860(12) 0.01622(6) Uani 1 1 d .
N21 N 0.44015(7) 0.63432(6) 0.42991(4) 0.0139(2) Uani 1 1 d .
C21 C 0.48425(7) 0.51924(6) 0.38152(5) 0.0119(2) Uani 1 1 d .
C22 C 0.47488(8) 0.70274(7) 0.43926(5) 0.0177(3) Uani 1 1 d .
H22 H 0.4537 0.7400 0.4603 0.021 Uiso 1 1 calc R
C23 C 0.54390(8) 0.70850(7) 0.41370(5) 0.0176(3) Uani 1 1 d .
H23 H 0.5797 0.7496 0.4138 0.021 Uiso 1 1 calc R
N24 N 0.55186(6) 0.64300(6) 0.38756(4) 0.0143(2) Uani 1 1 d .
C24 C 0.61661(8) 0.62814(7) 0.35271(5) 0.0192(3) Uani 1 1 d .
H24A H 0.6455 0.5830 0.3637 0.029 Uiso 1 1 calc R
H24B H 0.6549 0.6696 0.3539 0.029 Uiso 1 1 calc R
H24C H 0.5926 0.6220 0.3173 0.029 Uiso 1 1 calc R
C25 C 0.48814(7) 0.59929(7) 0.39890(5) 0.0120(2) Uani 1 1 d .
N26 N 0.35370(6) 0.49932(5) 0.42882(4) 0.0124(2) Uani 1 1 d .
C27 C 0.31037(8) 0.43736(7) 0.44179(5) 0.0160(3) Uani 1 1 d .
H27 H 0.2612 0.4376 0.4590 0.019 Uiso 1 1 calc R
C28 C 0.34898(8) 0.37640(7) 0.42605(5) 0.0179(3) Uani 1 1 d .
H28 H 0.3323 0.3268 0.4302 0.021 Uiso 1 1 calc R
N29 N 0.41707(7) 0.39999(6) 0.40289(4) 0.0162(2) Uani 1 1 d .
C29 C 0.47351(9) 0.34930(7) 0.37964(6) 0.0257(3) Uani 1 1 d .
H29A H 0.4764 0.3613 0.3429 0.039 Uiso 1 1 calc R
H29B H 0.4542 0.2986 0.3831 0.039 Uiso 1 1 calc R
H29C H 0.5277 0.3542 0.3974 0.039 Uiso 1 1 calc R
C30 C 0.41793(7) 0.47495(6) 0.40553(5) 0.0120(2) Uani 1 1 d .
C31 C 0.47134(8) 0.51402(6) 0.32253(5) 0.0126(2) Uani 1 1 d .
C32 C 0.40352(8) 0.54867(7) 0.29786(5) 0.0159(3) Uani 1 1 d .
H32 H 0.3670 0.5755 0.3176 0.019 Uiso 1 1 calc R
C33 C 0.38962(8) 0.54389(7) 0.24453(5) 0.0182(3) Uani 1 1 d .
H33 H 0.3438 0.5680 0.2278 0.022 Uiso 1 1 calc R
C34 C 0.44241(8) 0.50401(7) 0.21553(5) 0.0182(3) Uani 1 1 d .
H34 H 0.4326 0.5006 0.1790 0.022 Uiso 1 1 calc R
C35 C 0.50940(8) 0.46918(7) 0.23995(5) 0.0182(3) Uani 1 1 d .
H35 H 0.5452 0.4416 0.2201 0.022 Uiso 1 1 calc R
C36 C 0.52461(8) 0.47434(7) 0.29349(5) 0.0159(3) Uani 1 1 d .
H36 H 0.5710 0.4510 0.3101 0.019 Uiso 1 1 calc R
O37 O 0.56124(5) 0.48621(5) 0.39558(3) 0.01450(18) Uani 1 1 d .
C37 C 0.58532(8) 0.48901(8) 0.44961(5) 0.0193(3) Uani 1 1 d .
H37A H 0.5850 0.5403 0.4615 0.029 Uiso 1 1 calc R
H37B H 0.6403 0.4686 0.4556 0.029 Uiso 1 1 calc R
H37C H 0.5472 0.4600 0.4688 0.029 Uiso 1 1 calc R
Fe3 Fe 0.208944(11) 1.172238(10) 0.561831(7) 0.01189(4) Uani 1 1 d .
Cl5 Cl 0.305859(19) 1.166721(18) 0.629070(12) 0.01772(6) Uani 1 1 d .
N41 N 0.16891(7) 1.28250(6) 0.57276(4) 0.0151(2) Uani 1 1 d .
C41 C 0.05200(8) 1.26254(7) 0.63152(5) 0.0140(2) Uani 1 1 d .
C42 C 0.21244(8) 1.34364(7) 0.55840(5) 0.0184(3) Uani 1 1 d .
H42 H 0.2532 1.3436 0.5342 0.022 Uiso 1 1 calc R
C43 C 0.18759(9) 1.40374(7) 0.58449(5) 0.0191(3) Uani 1 1 d .
H43 H 0.2072 1.4527 0.5817 0.023 Uiso 1 1 calc R
N44 N 0.12854(7) 1.37972(6) 0.61571(4) 0.0170(2) Uani 1 1 d .
C44 C 0.08719(9) 1.42865(7) 0.65064(6) 0.0236(3) Uani 1 1 d .
H44A H 0.0289 1.4304 0.6400 0.035 Uiso 1 1 calc R
H44B H 0.1103 1.4783 0.6491 0.035 Uiso 1 1 calc R
H44C H 0.0948 1.4099 0.6862 0.035 Uiso 1 1 calc R
C45 C 0.11875(8) 1.30597(7) 0.60720(5) 0.0139(2) Uani 1 1 d .
N46 N 0.08804(7) 1.14731(6) 0.57934(4) 0.0141(2) Uani 1 1 d .
C47 C 0.04747(8) 1.08197(7) 0.56711(5) 0.0176(3) Uani 1 1 d .
H47 H 0.0676 1.0433 0.5468 0.021 Uiso 1 1 calc R
C48 C -0.02499(8) 1.08180(7) 0.58850(5) 0.0186(3) Uani 1 1 d .
H48 H -0.0647 1.0438 0.5858 0.022 Uiso 1 1 calc R
N49 N -0.03036(7) 1.14737(6) 0.61502(4) 0.0166(2) Uani 1 1 d .
C49 C -0.09758(8) 1.16517(8) 0.64707(6) 0.0239(3) Uani 1 1 d .
H49A H -0.0763 1.1731 0.6829 0.036 Uiso 1 1 calc R
H49B H -0.1366 1.1243 0.6458 0.036 Uiso 1 1 calc R
H49C H -0.1249 1.2101 0.6339 0.036 Uiso 1 1 calc R
C50 C 0.03898(8) 1.18614(7) 0.60807(5) 0.0143(2) Uani 1 1 d .
C51 C 0.06950(8) 1.25498(7) 0.69031(5) 0.0151(2) Uani 1 1 d .
C52 C 0.02067(9) 1.28889(8) 0.72530(6) 0.0204(3) Uani 1 1 d .
H52 H -0.0246 1.3179 0.7130 0.024 Uiso 1 1 calc R
C53 C 0.03841(9) 1.28012(8) 0.77828(6) 0.0249(3) Uani 1 1 d .
H53 H 0.0053 1.3035 0.8021 0.030 Uiso 1 1 calc R
C54 C 0.10415(9) 1.23748(8) 0.79656(6) 0.0234(3) Uani 1 1 d .
H54 H 0.1159 1.2314 0.8328 0.028 Uiso 1 1 calc R
C55 C 0.15268(9) 1.20368(8) 0.76177(5) 0.0209(3) Uani 1 1 d .
H55 H 0.1977 1.1743 0.7742 0.025 Uiso 1 1 calc R
C56 C 0.13575(8) 1.21256(7) 0.70889(5) 0.0176(3) Uani 1 1 d .
H56 H 0.1695 1.1896 0.6852 0.021 Uiso 1 1 calc R
O57 O -0.02209(6) 1.30313(5) 0.62354(4) 0.0186(2) Uani 1 1 d .
C57 C -0.04835(9) 1.31587(8) 0.57037(6) 0.0249(3) Uani 1 1 d .
H57A H -0.0076 1.3456 0.5540 0.037 Uiso 1 1 calc R
H57B H -0.1005 1.3421 0.5684 0.037 Uiso 1 1 calc R
H57C H -0.0550 1.2685 0.5523 0.037 Uiso 1 1 calc R
Cl6 Cl 0.268524(19) 1.207485(16) 0.481854(12) 0.01604(6) Uani 1 1 d .
Cl7 Cl 0.23348(2) 1.045122(16) 0.530765(13) 0.01905(7) Uani 1 1 d .
Fe4 Fe 0.285426(11) 1.078607(10) 0.448867(7) 0.01208(4) Uani 1 1 d .
Cl8 Cl 0.18027(2) 1.077459(19) 0.386478(13) 0.02100(7) Uani 1 1 d .
N61 N 0.40582(6) 1.10151(6) 0.42909(4) 0.0138(2) Uani 1 1 d .
C61 C 0.43800(8) 0.98448(7) 0.37792(5) 0.0140(2) Uani 1 1 d .
C62 C 0.44930(8) 1.16496(7) 0.44209(5) 0.0168(3) Uani 1 1 d .
H62 H 0.4297 1.2053 0.4611 0.020 Uiso 1 1 calc R
C63 C 0.52391(8) 1.16070(7) 0.42358(6) 0.0186(3) Uani 1 1 d .
H63 H 0.5658 1.1967 0.4275 0.022 Uiso 1 1 calc R
N64 N 0.52778(7) 1.09431(6) 0.39803(5) 0.0169(2) Uani 1 1 d .
C64 C 0.59922(8) 1.07009(8) 0.37147(6) 0.0234(3) Uani 1 1 d .
H64A H 0.6283 1.0318 0.3921 0.035 Uiso 1 1 calc R
H64B H 0.6355 1.1122 0.3672 0.035 Uiso 1 1 calc R
H64C H 0.5815 1.0501 0.3374 0.035 Uiso 1 1 calc R
C65 C 0.45507(8) 1.05939(7) 0.40267(5) 0.0138(2) Uani 1 1 d .
N66 N 0.32271(7) 0.96770(6) 0.43803(4) 0.0155(2) Uani 1 1 d .
C67 C 0.27435(8) 0.90868(7) 0.45023(6) 0.0186(3) Uani 1 1 d .
H67 H 0.2358 0.9090 0.4759 0.022 Uiso 1 1 calc R
C68 C 0.29067(8) 0.85021(7) 0.41976(5) 0.0179(3) Uani 1 1 d .
H68 H 0.2665 0.8027 0.4203 0.021 Uiso 1 1 calc R
N69 N 0.34917(7) 0.87342(6) 0.38793(4) 0.0158(2) Uani 1 1 d .
C69 C 0.38113(9) 0.82773(7) 0.34743(6) 0.0234(3) Uani 1 1 d .
H69A H 0.3629 0.8476 0.3134 0.035 Uiso 1 1 calc R
H69B H 0.3612 0.7771 0.3505 0.035 Uiso 1 1 calc R
H69C H 0.4408 0.8279 0.3513 0.035 Uiso 1 1 calc R
C70 C 0.36735(8) 0.94459(6) 0.40049(5) 0.0132(2) Uani 1 1 d .
C71 C 0.42301(8) 0.99488(7) 0.31915(5) 0.0159(3) Uani 1 1 d .
C72 C 0.35715(9) 1.03737(8) 0.30032(6) 0.0211(3) Uani 1 1 d .
H72 H 0.3217 1.0585 0.3237 0.025 Uiso 1 1 calc R
C73 C 0.34302(9) 1.04894(9) 0.24754(6) 0.0258(3) Uani 1 1 d .
H73 H 0.2984 1.0787 0.2350 0.031 Uiso 1 1 calc R
C74 C 0.39362(10) 1.01734(8) 0.21293(6) 0.0266(3) Uani 1 1 d .
H74 H 0.3837 1.0252 0.1768 0.032 Uiso 1 1 calc R
C75 C 0.45875(10) 0.97429(8) 0.23153(6) 0.0255(3) Uani 1 1 d .
H75 H 0.4931 0.9520 0.2079 0.031 Uiso 1 1 calc R
C76 C 0.47416(9) 0.96345(7) 0.28437(5) 0.0198(3) Uani 1 1 d .
H76 H 0.5195 0.9346 0.2969 0.024 Uiso 1 1 calc R
O77 O 0.50891(6) 0.93947(5) 0.38633(4) 0.01669(19) Uani 1 1 d .
C77 C 0.53102(9) 0.92275(8) 0.43944(5) 0.0202(3) Uani 1 1 d .
H77A H 0.5393 0.9687 0.4590 0.030 Uiso 1 1 calc R
H77B H 0.5815 0.8940 0.4419 0.030 Uiso 1 1 calc R
H77C H 0.4874 0.8941 0.4539 0.030 Uiso 1 1 calc R
C1S C 0.22173(10) 0.96565(8) 0.75393(6) 0.0282(3) Uani 1 1 d .
H1S1 H 0.2456 0.9841 0.7876 0.034 Uiso 1 1 calc R
H1S2 H 0.1617 0.9665 0.7550 0.034 Uiso 1 1 calc R
Cl1S Cl 0.25044(3) 1.02473(2) 0.704022(16) 0.03112(9) Uani 1 1 d .
Cl2S Cl 0.25403(3) 0.87414(2) 0.745070(18) 0.03665(10) Uani 1 1 d .
C2S C 0.30114(13) 1.26903(11) 0.26315(8) 0.0487(5) Uani 1 1 d .
H2S1 H 0.2710 1.2507 0.2313 0.058 Uiso 1 1 calc R
H2S2 H 0.3596 1.2579 0.2604 0.058 Uiso 1 1 calc R
Cl3S Cl 0.26669(3) 1.22260(3) 0.31668(2) 0.05400(14) Uani 1 1 d .
Cl4S Cl 0.28853(4) 1.36462(3) 0.26716(2) 0.06467(17) Uani 1 1 d .

loop_
_atom_site_aniso_label
_atom_site_aniso_U_11
_atom_site_aniso_U_22
_atom_site_aniso_U_33
_atom_site_aniso_U_23
_atom_site_aniso_U_13
_atom_site_aniso_U_12
Fe1 0.01071(8) 0.01111(8) 0.01142(9) -0.00084(6) 0.00100(7) 0.00017(6)
Cl1 0.01731(15) 0.01659(14) 0.01277(15) 0.00041(10) -0.00028(12) 0.00320(11)
N1 0.0136(5) 0.0117(5) 0.0162(6) 0.0006(4) 0.0028(4) -0.0009(4)
C1 0.0096(5) 0.0140(5) 0.0133(6) 0.0004(4) 0.0012(5) 0.0016(4)
C2 0.0161(6) 0.0141(6) 0.0273(8) 0.0009(5) 0.0071(6) -0.0021(5)
C3 0.0185(7) 0.0135(6) 0.0259(8) 0.0014(5) 0.0063(6) -0.0026(5)
N4 0.0153(5) 0.0115(5) 0.0173(6) -0.0004(4) 0.0031(4) 0.0013(4)
C4 0.0241(7) 0.0137(6) 0.0314(8) -0.0056(5) 0.0092(6) 0.0021(5)
C5 0.0135(6) 0.0115(5) 0.0112(6) 0.0011(4) 0.0001(5) 0.0011(4)
N6 0.0129(5) 0.0144(5) 0.0143(6) -0.0025(4) 0.0009(4) -0.0014(4)
C7 0.0160(6) 0.0165(6) 0.0190(7) -0.0054(5) 0.0018(5) -0.0033(5)
C8 0.0167(6) 0.0185(6) 0.0210(7) -0.0058(5) 0.0021(5) -0.0054(5)
N9 0.0112(5) 0.0191(5) 0.0184(6) -0.0041(4) 0.0020(4) -0.0028(4)
C9 0.0129(6) 0.0280(7) 0.0315(9) -0.0067(6) 0.0071(6) -0.0027(5)
C10 0.0106(6) 0.0164(6) 0.0106(6) -0.0006(4) 0.0007(5) -0.0011(4)
C11 0.0130(6) 0.0131(5) 0.0111(6) -0.0009(4) 0.0009(5) -0.0019(4)
C12 0.0144(6) 0.0180(6) 0.0143(7) 0.0005(5) 0.0022(5) 0.0015(5)
C13 0.0175(6) 0.0224(7) 0.0144(7) 0.0025(5) -0.0016(5) 0.0005(5)
C14 0.0221(7) 0.0223(6) 0.0115(7) 0.0015(5) 0.0018(5) -0.0030(5)
C15 0.0207(7) 0.0214(7) 0.0159(7) -0.0017(5) 0.0068(5) 0.0005(5)
C16 0.0154(6) 0.0169(6) 0.0159(7) 0.0005(5) 0.0028(5) 0.0024(5)
O17 0.0129(4) 0.0206(5) 0.0116(5) 0.0009(3) 0.0003(4) 0.0055(3)
C17 0.0184(7) 0.0287(7) 0.0133(7) 0.0026(5) -0.0009(5) 0.0063(5)
Cl2 0.01584(14) 0.01602(14) 0.01862(16) -0.00565(11) 0.00653(12) -0.00412(11)
Cl3 0.01286(14) 0.01392(13) 0.01466(15) -0.00308(10) 0.00303(11) -0.00179(10)
Fe2 0.01123(9) 0.01080(8) 0.01168(9) -0.00011(6) 0.00139(7) 0.00063(6)
Cl4 0.01804(15) 0.01580(14) 0.01463(15) 0.00180(11) -0.00026(12) 0.00257(11)
N21 0.0144(5) 0.0135(5) 0.0140(5) -0.0016(4) 0.0021(4) -0.0019(4)
C21 0.0107(5) 0.0121(5) 0.0128(6) 0.0009(4) 0.0008(5) 0.0022(4)
C22 0.0188(7) 0.0160(6) 0.0187(7) -0.0045(5) 0.0046(5) -0.0037(5)
C23 0.0175(6) 0.0165(6) 0.0191(7) -0.0037(5) 0.0032(5) -0.0041(5)
N24 0.0123(5) 0.0158(5) 0.0149(6) -0.0010(4) 0.0030(4) -0.0022(4)
C24 0.0152(6) 0.0212(6) 0.0222(7) -0.0014(5) 0.0084(5) -0.0013(5)
C25 0.0103(6) 0.0151(6) 0.0105(6) 0.0013(4) 0.0002(5) -0.0011(4)
N26 0.0122(5) 0.0123(5) 0.0127(5) 0.0008(4) 0.0011(4) 0.0001(4)
C27 0.0156(6) 0.0139(6) 0.0187(7) 0.0017(5) 0.0033(5) -0.0010(5)
C28 0.0191(7) 0.0130(6) 0.0221(7) 0.0021(5) 0.0061(5) -0.0012(5)
N29 0.0175(6) 0.0118(5) 0.0197(6) 0.0012(4) 0.0052(5) 0.0020(4)
C29 0.0278(8) 0.0128(6) 0.0383(9) -0.0009(6) 0.0157(7) 0.0048(5)
C30 0.0133(6) 0.0118(5) 0.0110(6) 0.0012(4) 0.0012(5) 0.0010(4)
C31 0.0136(6) 0.0124(5) 0.0121(6) 0.0003(4) 0.0021(5) -0.0019(4)
C32 0.0164(6) 0.0161(6) 0.0152(7) 0.0004(5) 0.0017(5) 0.0016(5)
C33 0.0173(6) 0.0208(6) 0.0161(7) 0.0022(5) -0.0016(5) 0.0000(5)
C34 0.0222(7) 0.0208(6) 0.0114(6) -0.0001(5) 0.0009(5) -0.0036(5)
C35 0.0199(7) 0.0187(6) 0.0166(7) -0.0019(5) 0.0057(5) 0.0002(5)
C36 0.0159(6) 0.0157(6) 0.0164(7) 0.0002(5) 0.0029(5) 0.0010(5)
O37 0.0123(4) 0.0189(4) 0.0122(5) 0.0011(3) 0.0004(3) 0.0052(3)
C37 0.0180(7) 0.0248(7) 0.0147(7) 0.0013(5) -0.0016(5) 0.0064(5)
Fe3 0.01243(9) 0.01244(8) 0.01084(9) -0.00004(6) 0.00107(7) -0.00027(6)
Cl5 0.01492(15) 0.02483(16) 0.01313(15) 0.00013(11) -0.00101(12) -0.00157(11)
N41 0.0176(5) 0.0131(5) 0.0149(6) 0.0012(4) 0.0034(4) -0.0002(4)
C41 0.0129(6) 0.0147(6) 0.0144(6) 0.0018(4) 0.0016(5) 0.0035(4)
C42 0.0209(7) 0.0141(6) 0.0209(7) 0.0014(5) 0.0061(6) -0.0014(5)
C43 0.0220(7) 0.0146(6) 0.0209(7) 0.0025(5) 0.0036(6) -0.0009(5)
N44 0.0216(6) 0.0128(5) 0.0168(6) 0.0001(4) 0.0031(5) 0.0021(4)
C44 0.0303(8) 0.0160(6) 0.0255(8) -0.0037(5) 0.0088(6) 0.0042(5)
C45 0.0159(6) 0.0121(5) 0.0137(6) 0.0020(4) 0.0000(5) 0.0011(4)
N46 0.0151(5) 0.0135(5) 0.0135(6) 0.0008(4) 0.0005(4) -0.0004(4)
C47 0.0200(7) 0.0157(6) 0.0170(7) 0.0005(5) -0.0002(5) -0.0035(5)
C48 0.0184(7) 0.0182(6) 0.0190(7) 0.0019(5) -0.0009(5) -0.0044(5)
N49 0.0132(5) 0.0188(5) 0.0178(6) 0.0026(4) 0.0012(4) -0.0010(4)
C49 0.0151(7) 0.0277(7) 0.0298(8) 0.0025(6) 0.0078(6) -0.0001(5)
C50 0.0125(6) 0.0175(6) 0.0127(6) 0.0027(5) -0.0002(5) 0.0003(4)
C51 0.0168(6) 0.0144(6) 0.0143(7) 0.0003(5) 0.0027(5) -0.0005(5)
C52 0.0218(7) 0.0224(7) 0.0177(7) -0.0014(5) 0.0064(6) 0.0009(5)
C53 0.0280(8) 0.0284(8) 0.0196(8) -0.0045(6) 0.0098(6) -0.0043(6)
C54 0.0304(8) 0.0283(7) 0.0115(7) 0.0009(5) 0.0014(6) -0.0094(6)
C55 0.0222(7) 0.0227(7) 0.0173(7) 0.0046(5) -0.0021(6) -0.0029(5)
C56 0.0189(6) 0.0181(6) 0.0159(7) 0.0011(5) 0.0016(5) -0.0003(5)
O57 0.0161(5) 0.0208(5) 0.0190(5) 0.0030(4) 0.0019(4) 0.0076(4)
C57 0.0198(7) 0.0317(8) 0.0227(8) 0.0080(6) -0.0014(6) 0.0086(6)
Cl6 0.02069(15) 0.01239(13) 0.01585(16) 0.00016(10) 0.00703(12) -0.00104(11)
Cl7 0.02864(18) 0.01216(13) 0.01747(16) -0.00010(11) 0.00962(13) -0.00103(11)
Fe4 0.01149(9) 0.01291(8) 0.01187(9) -0.00090(6) 0.00110(7) -0.00016(6)
Cl8 0.01629(15) 0.02907(17) 0.01697(17) -0.00549(13) -0.00370(13) 0.00299(12)
N61 0.0134(5) 0.0126(5) 0.0154(6) 0.0002(4) 0.0007(4) -0.0002(4)
C61 0.0126(6) 0.0139(6) 0.0158(6) 0.0012(4) 0.0024(5) 0.0021(4)
C62 0.0181(6) 0.0126(6) 0.0194(7) 0.0000(5) 0.0002(5) -0.0014(5)
C63 0.0156(6) 0.0155(6) 0.0245(8) 0.0011(5) -0.0003(5) -0.0024(5)
N64 0.0118(5) 0.0170(5) 0.0222(6) 0.0021(4) 0.0028(4) -0.0007(4)
C64 0.0143(6) 0.0239(7) 0.0333(9) -0.0004(6) 0.0100(6) -0.0001(5)
C65 0.0121(6) 0.0145(6) 0.0148(6) 0.0017(4) 0.0010(5) 0.0006(4)
N66 0.0159(5) 0.0136(5) 0.0172(6) 0.0001(4) 0.0039(4) -0.0014(4)
C67 0.0205(7) 0.0152(6) 0.0212(7) 0.0005(5) 0.0085(6) -0.0022(5)
C68 0.0189(7) 0.0137(6) 0.0216(7) 0.0003(5) 0.0046(5) -0.0022(5)
N69 0.0174(5) 0.0131(5) 0.0172(6) -0.0007(4) 0.0046(4) -0.0001(4)
C69 0.0302(8) 0.0174(6) 0.0238(8) -0.0064(5) 0.0108(6) -0.0024(5)
C70 0.0135(6) 0.0119(5) 0.0141(6) 0.0010(4) 0.0008(5) 0.0010(4)
C71 0.0173(6) 0.0153(6) 0.0155(7) 0.0005(5) 0.0032(5) -0.0009(5)
C72 0.0194(7) 0.0263(7) 0.0181(7) 0.0013(5) 0.0039(6) 0.0031(5)
C73 0.0229(7) 0.0345(8) 0.0198(8) 0.0053(6) 0.0005(6) 0.0031(6)
C74 0.0324(8) 0.0332(8) 0.0145(7) 0.0024(6) 0.0037(6) -0.0044(6)
C75 0.0326(8) 0.0255(7) 0.0197(8) -0.0011(6) 0.0116(6) -0.0015(6)
C76 0.0215(7) 0.0184(6) 0.0202(7) 0.0008(5) 0.0064(6) 0.0012(5)
O77 0.0154(5) 0.0168(4) 0.0181(5) 0.0013(4) 0.0027(4) 0.0059(3)
C77 0.0192(7) 0.0216(7) 0.0195(7) 0.0042(5) -0.0004(5) 0.0060(5)
C1S 0.0325(8) 0.0239(7) 0.0293(9) 0.0002(6) 0.0113(7) 0.0041(6)
Cl1S 0.0365(2) 0.02398(18) 0.0340(2) 0.00023(15) 0.01008(17) -0.00328(15)
Cl2S 0.0428(2) 0.02315(18) 0.0447(3) 0.00098(17) 0.0077(2) 0.00698(16)
C2S 0.0535(13) 0.0460(11) 0.0486(13) 0.0054(9) 0.0192(10) 0.0072(9)
Cl3S 0.0656(3) 0.0375(2) 0.0629(4) 0.0123(2) 0.0330(3) 0.0133(2)
Cl4S 0.0964(5) 0.0368(3) 0.0629(4) 0.0062(2) 0.0201(3) -0.0128(3)

loop_
_atom_type_symbol
_atom_type_description
_atom_type_scat_dispersion_real
_atom_type_scat_dispersion_imag
_atom_type_scat_source
C C 0.0033 0.0016 'International Tables Vol C Tables 4.2.6.8 and 6.1.1.4'
H H 0.0000 0.0000 'International Tables Vol C Tables 4.2.6.8 and 6.1.1.4'
N N 0.0061 0.0033 'International Tables Vol C Tables 4.2.6.8 and 6.1.1.4'
O O 0.0106 0.0060 'International Tables Vol C Tables 4.2.6.8 and 6.1.1.4'
Cl Cl 0.1484 0.1585 'International Tables Vol C Tables 4.2.6.8 and 6.1.1.4'
Fe Fe 0.3463 0.8444 'International Tables Vol C Tables 4.2.6.8 and 6.1.1.4'

loop_
_geom_angle_atom_site_label_1
_geom_angle_atom_site_label_2
_geom_angle_atom_site_label_3
_geom_angle
N1 Fe1 N6 84.02(4)
N1 Fe1 Cl1 113.64(3)
N6 Fe1 Cl1 101.10(3)
N1 Fe1 Cl3 138.20(3)
N6 Fe1 Cl3 89.07(3)
Cl1 Fe1 Cl3 108.152(13)
N1 Fe1 Cl2 90.24(3)
N6 Fe1 Cl2 157.72(3)
Cl1 Fe1 Cl2 100.921(13)
Cl3 Fe1 Cl2 80.912(11)
C5 N1 C2 105.89(10)
C5 N1 Fe1 128.28(8)
C2 N1 Fe1 123.99(8)
O17 C1 C10 109.44(10)
O17 C1 C5 108.66(10)
C10 C1 C5 114.04(10)
O17 C1 C11 107.33(10)
C10 C1 C11 109.00(10)
C5 C1 C11 108.15(10)
C3 C2 N1 109.43(12)
C2 C3 N4 106.77(11)
C5 N4 C3 107.28(10)
C5 N4 C4 129.53(11)
C3 N4 C4 123.10(11)
N1 C5 N4 110.63(11)
N1 C5 C1 129.26(11)
N4 C5 C1 120.11(11)
C10 N6 C7 106.16(11)
C10 N6 Fe1 129.10(8)
C7 N6 Fe1 124.08(9)
C8 C7 N6 109.42(12)
C7 C8 N9 106.83(11)
C10 N9 C8 107.00(11)
C10 N9 C9 129.31(11)
C8 N9 C9 123.69(11)
N6 C10 N9 110.59(11)
N6 C10 C1 128.48(11)
N9 C10 C1 120.87(11)
C16 C11 C12 120.16(12)
C16 C11 C1 122.18(11)
C12 C11 C1 117.64(11)
C13 C12 C11 119.96(12)
C12 C13 C14 120.04(13)
C15 C14 C13 120.17(13)
C14 C15 C16 120.22(12)
C11 C16 C15 119.44(12)
C1 O17 C17 114.72(10)
Fe2 Cl2 Fe1 98.224(12)
Fe1 Cl3 Fe2 99.519(12)
N26 Fe2 N21 83.68(4)
N26 Fe2 Cl4 112.28(3)
N21 Fe2 Cl4 101.49(3)
N26 Fe2 Cl2 133.06(3)
N21 Fe2 Cl2 88.48(3)
Cl4 Fe2 Cl2 114.634(13)
N26 Fe2 Cl3 90.32(3)
N21 Fe2 Cl3 159.10(3)
Cl4 Fe2 Cl3 99.308(13)
Cl2 Fe2 Cl3 81.032(11)
C25 N21 C22 106.27(11)
C25 N21 Fe2 126.95(8)
C22 N21 Fe2 123.77(9)
O37 C21 C25 107.89(10)
O37 C21 C30 108.89(10)
C25 C21 C30 113.61(10)
O37 C21 C31 106.78(10)
C25 C21 C31 110.76(10)
C30 C21 C31 108.67(10)
C23 C22 N21 109.51(11)
C22 C23 N24 106.48(11)
C25 N24 C23 107.19(10)
C25 N24 C24 128.88(11)
C23 N24 C24 123.88(11)
N21 C25 N24 110.53(11)
N21 C25 C21 128.46(11)
N24 C25 C21 120.63(11)
C30 N26 C27 106.22(10)
C30 N26 Fe2 129.35(8)
C27 N26 Fe2 124.38(8)
C28 C27 N26 109.28(11)
C27 C28 N29 106.91(11)
C30 N29 C28 107.15(10)
C30 N29 C29 129.98(11)
C28 N29 C29 122.85(11)
N26 C30 N29 110.44(11)
N26 C30 C21 128.70(11)
N29 C30 C21 120.80(11)
C36 C31 C32 119.90(12)
C36 C31 C21 121.38(11)
C32 C31 C21 118.70(11)
C33 C32 C31 119.95(12)
C32 C33 C34 120.25(13)
C35 C34 C33 119.91(13)
C34 C35 C36 120.39(12)
C31 C36 C35 119.60(12)
C21 O37 C37 114.65(9)
N46 Fe3 N41 82.44(4)
N46 Fe3 Cl5 116.45(3)
N41 Fe3 Cl5 98.42(3)
N46 Fe3 Cl6 132.54(3)
N41 Fe3 Cl6 90.72(3)
Cl5 Fe3 Cl6 111.008(14)
N46 Fe3 Cl7 92.69(3)
N41 Fe3 Cl7 166.62(3)
Cl5 Fe3 Cl7 94.902(13)
Cl6 Fe3 Cl7 83.385(12)
C45 N41 C42 106.30(11)
C45 N41 Fe3 127.09(9)
C42 N41 Fe3 123.07(9)
O57 C41 C50 108.44(10)
O57 C41 C45 107.87(10)
C50 C41 C45 113.09(11)
O57 C41 C51 106.86(10)
C50 C41 C51 109.00(10)
C45 C41 C51 111.36(11)
C43 C42 N41 109.27(12)
C42 C43 N44 106.62(11)
C45 N44 C43 107.23(11)
C45 N44 C44 129.68(12)
C43 N44 C44 123.10(11)
N41 C45 N44 110.58(11)
N41 C45 C41 127.72(11)
N44 C45 C41 121.43(11)
C50 N46 C47 106.12(11)
C50 N46 Fe3 128.23(9)
C47 N46 Fe3 125.33(9)
C48 C47 N46 109.51(12)
C47 C48 N49 106.91(12)
C50 N49 C48 107.24(11)
C50 N49 C49 129.31(12)
C48 N49 C49 123.29(11)
N46 C50 N49 110.20(11)
N46 C50 C41 128.91(11)
N49 C50 C41 120.89(11)
C56 C51 C52 119.47(13)
C56 C51 C41 118.73(11)
C52 C51 C41 121.79(12)
C53 C52 C51 119.88(13)
C54 C53 C52 120.41(14)
C55 C54 C53 119.72(14)
C54 C55 C56 120.24(13)
C55 C56 C51 120.28(13)
C41 O57 C57 114.89(10)
Fe3 Cl6 Fe4 96.024(12)
Fe4 Cl7 Fe3 97.219(12)
N61 Fe4 N66 82.57(4)
N61 Fe4 Cl8 120.42(3)
N66 Fe4 Cl8 96.29(3)
N61 Fe4 Cl7 130.79(3)
N66 Fe4 Cl7 90.03(3)
Cl8 Fe4 Cl7 108.725(15)
N61 Fe4 Cl6 91.53(3)
N66 Fe4 Cl6 164.79(3)
Cl8 Fe4 Cl6 98.774(13)
Cl7 Fe4 Cl6 83.208(12)
C65 N61 C62 106.15(11)
C65 N61 Fe4 128.39(9)
C62 N61 Fe4 125.46(9)
O77 C61 C70 107.94(10)
O77 C61 C65 108.73(10)
C70 C61 C65 112.81(10)
O77 C61 C71 107.18(10)
C70 C61 C71 111.33(11)
C65 C61 C71 108.66(10)
C63 C62 N61 109.50(12)
C62 C63 N64 107.06(11)
C65 N64 C63 107.07(11)
C65 N64 C64 129.51(11)
C63 N64 C64 123.42(11)
N61 C65 N64 110.21(11)
N61 C65 C61 128.75(11)
N64 C65 C61 121.00(11)
C70 N66 C67 106.21(11)
C70 N66 Fe4 125.10(9)
C67 N66 Fe4 121.73(9)
C68 C67 N66 109.37(12)
C67 C68 N69 106.43(11)
C70 N69 C68 107.41(11)
C70 N69 C69 128.73(11)
C68 N69 C69 123.83(11)
N66 C70 N69 110.58(11)
N66 C70 C61 127.46(11)
N69 C70 C61 121.45(11)
C72 C71 C76 119.38(13)
C72 C71 C61 118.93(12)
C76 C71 C61 121.69(12)
C73 C72 C71 120.23(13)
C72 C73 C74 120.39(14)
C75 C74 C73 119.53(14)
C74 C75 C76 120.45(14)
C75 C76 C71 120.01(13)
C61 O77 C77 114.78(10)
Cl2S C1S Cl1S 112.20(8)
Cl3S C2S Cl4S 112.58(11)

loop_
_geom_bond_atom_site_label_1
_geom_bond_atom_site_label_2
_geom_bond_distance
Fe1 N1 2.1073(10)
Fe1 N6 2.1388(11)
Fe1 Cl1 2.2999(4)
Fe1 Cl3 2.4304(4)
Fe1 Cl2 2.5208(4)
N1 C5 1.3302(16)
N1 C2 1.3860(16)
C1 O17 1.4223(14)
C1 C10 1.5114(17)
C1 C5 1.5230(17)
C1 C11 1.5309(17)
C2 C3 1.3535(18)
C3 N4 1.3739(16)
N4 C5 1.3585(15)
N4 C4 1.4666(16)
N6 C10 1.3275(15)
N6 C7 1.3819(16)
C7 C8 1.3541(18)
C8 N9 1.3758(16)
N9 C10 1.3630(15)
N9 C9 1.4682(16)
C11 C16 1.3895(17)
C11 C12 1.3940(17)
C12 C13 1.3845(18)
C13 C14 1.3859(19)
C14 C15 1.3851(19)
C15 C16 1.3943(19)
O17 C17 1.4308(16)
Cl2 Fe2 2.4518(4)
Cl3 Fe2 2.4943(4)
Fe2 N26 2.1163(10)
Fe2 N21 2.1284(11)
Fe2 Cl4 2.3068(4)
N21 C25 1.3261(16)
N21 C22 1.3808(16)
C21 O37 1.4262(14)
C21 C25 1.5201(17)
C21 C30 1.5219(17)
C21 C31 1.5297(17)
C22 C23 1.3573(18)
C23 N24 1.3780(16)
N24 C25 1.3626(15)
N24 C24 1.4676(16)
N26 C30 1.3279(15)
N26 C27 1.3847(15)
C27 C28 1.3520(17)
C28 N29 1.3749(16)
N29 C30 1.3616(15)
N29 C29 1.4652(16)
C31 C36 1.3936(17)
C31 C32 1.3968(17)
C32 C33 1.3861(19)
C33 C34 1.3895(19)
C34 C35 1.3853(19)
C35 C36 1.3941(19)
O37 C37 1.4278(15)
Fe3 N46 2.1198(11)
Fe3 N41 2.1308(11)
Fe3 Cl5 2.2808(4)
Fe3 Cl6 2.4356(4)
Fe3 Cl7 2.4841(4)
N41 C45 1.3259(16)
N41 C42 1.3848(16)
C41 O57 1.4274(15)
C41 C50 1.5223(18)
C41 C45 1.5227(18)
C41 C51 1.5352(18)
C42 C43 1.3599(18)
C43 N44 1.3765(17)
N44 C45 1.3634(16)
N44 C44 1.4672(17)
N46 C50 1.3353(16)
N46 C47 1.3863(16)
C47 C48 1.3488(19)
C48 N49 1.3791(17)
N49 C50 1.3630(16)
N49 C49 1.4635(17)
C51 C56 1.3930(18)
C51 C52 1.3942(18)
C52 C53 1.391(2)
C53 C54 1.387(2)
C54 C55 1.387(2)
C55 C56 1.3871(19)
O57 C57 1.4325(17)
Cl6 Fe4 2.5108(4)
Cl7 Fe4 2.4166(4)
Fe4 N61 2.1215(11)
Fe4 N66 2.1275(11)
Fe4 Cl8 2.2847(4)
N61 C65 1.3358(16)
N61 C62 1.3845(16)
C61 O77 1.4287(15)
C61 C70 1.5199(17)
C61 C65 1.5202(17)
C61 C71 1.5356(18)
C62 C63 1.3505(19)
C63 N64 1.3774(17)
N64 C65 1.3666(16)
N64 C64 1.4694(17)
N66 C70 1.3256(16)
N66 C67 1.3834(16)
C67 C68 1.3595(18)
C68 N69 1.3754(16)
N69 C70 1.3595(16)
N69 C69 1.4620(17)
C71 C72 1.3907(18)
C71 C76 1.3956(18)
C72 C73 1.386(2)
C73 C74 1.388(2)
C74 C75 1.386(2)
C75 C76 1.388(2)
O77 C77 1.4302(16)
C1S Cl2S 1.7627(15)
C1S Cl1S 1.7674(16)
C2S Cl3S 1.749(2)
C2S Cl4S 1.750(2)
